data_8102256
loop_
_publ_author_name
'Kazumasa Sugiyama'
'Jyunya Takashima'
'Tokuhei Tagai'

_publ_section_title
;
 Crystal structure of tri(4-methylimidazolium)trialuminium
 tetraphosphorous oxide, [Al3P4O16][C4H7N2]3
;
_journal_issue 3
_journal_name_full 'Zeitschrift f\"ur Kristallographie - New Crystal Structures'
_journal_page_first 200
_journal_volume 223
_journal_year 2008
_chemical_formula_moiety 'Al3 O16 P4, 3(C4 H7 N2)'
_chemical_formula_sum 'C12 H21 Al3 N6 O16 P4'
_chemical_formula_weight 710.17
_chemical_melting_point ?
_chemical_name_common
;             
Tri(4-methylimidazolium) trialuminium tetraphosphorou oxide
;
_chemical_name_systematic
;
Tri(4-methylimidazolium) trialuminium tetraphosphorou oxide
;
_space_group_IT_number 2
_symmetry_cell_setting triclinic
_symmetry_space_group_name_Hall '-P 1'
_symmetry_space_group_name_H-M 'P -1'
_atom_sites_solution_hydrogens geom
_atom_sites_solution_primary direct
_atom_sites_solution_secondary difmap
_audit_creation_method SHELXL-97
_cell_angle_alpha 77.387(1)
_cell_angle_beta 88.316(1)
_cell_angle_gamma 80.376(1)
_cell_formula_units_Z 2
_cell_length_a 8.8090(3)
_cell_length_b 10.6835(3)
_cell_length_c 14.5940(6)
_cell_measurement_reflns_used 20677
_cell_measurement_temperature 298(2)
_cell_measurement_theta_max 30.70
_cell_measurement_theta_min 1.43
_cell_volume 1321.41(8)
_computing_cell_refinement 'PROCESS AUTO (Rigaku Corp., 1998)'
_computing_data_collection 'PROCESS AUTO (Rigaku Corp., 1998)'
_computing_data_reduction 'PROCESS AUTO (Rigaku Corp., 1998)'
_computing_molecular_graphics 'ATOMS Ver.6.2 (Dowty, 2005)'
_computing_publication_material 'SHELXL-97 (Sheldrick, 1997)'
_computing_structure_refinement 'SHELXL-97 (Sheldrick, 1997)'
_computing_structure_solution 'SIR97 (Altomare, 1999)'
_diffrn_ambient_temperature 298(2)
_diffrn_measured_fraction_theta_full 0.980
_diffrn_measured_fraction_theta_max 0.980
_diffrn_measurement_device_type 'Rigaku R-AXIS RAPID image-plate'
_diffrn_measurement_method oscillation
_diffrn_radiation_monochromator graphite
_diffrn_radiation_source 'fine-focus sealed tube'
_diffrn_radiation_type MoK\a
_diffrn_radiation_wavelength 0.71069
_diffrn_reflns_av_R_equivalents 0.0284
_diffrn_reflns_av_sigmaI/netI 0.0240
_diffrn_reflns_limit_h_max 11
_diffrn_reflns_limit_h_min -11
_diffrn_reflns_limit_k_max 13
_diffrn_reflns_limit_k_min -13
_diffrn_reflns_limit_l_max 18
_diffrn_reflns_limit_l_min -18
_diffrn_reflns_number 15886
_diffrn_reflns_theta_full 27.45
_diffrn_reflns_theta_max 27.45
_diffrn_reflns_theta_min 1.43
_exptl_absorpt_coefficient_mu 0.472
_exptl_absorpt_correction_T_max 0.9174
_exptl_absorpt_correction_T_min 0.8868
_exptl_absorpt_correction_type empirical
_exptl_absorpt_process_details 'ABSCOR (Higashi, 1995)'
_exptl_crystal_colour colorless
_exptl_crystal_density_diffrn 1.785
_exptl_crystal_density_method 'not measured'
_exptl_crystal_description prism
_exptl_crystal_F_000 724
_exptl_crystal_size_max 0.26
_exptl_crystal_size_mid 0.23
_exptl_crystal_size_min 0.19
_refine_diff_density_max 2.587
_refine_diff_density_min -0.818
_refine_diff_density_rms 0.179
_refine_ls_extinction_coef none
_refine_ls_extinction_method none
_refine_ls_goodness_of_fit_ref 1.051
_refine_ls_hydrogen_treatment constr
_refine_ls_matrix_type full
_refine_ls_number_parameters 340
_refine_ls_number_reflns 5923
_refine_ls_number_restraints 0
_refine_ls_restrained_S_all 1.051
_refine_ls_R_factor_all 0.0686
_refine_ls_R_factor_gt 0.0588
_refine_ls_shift/su_max 0.001
_refine_ls_shift/su_mean 0.000
_refine_ls_structure_factor_coef Fsqd
_refine_ls_weighting_details 'calc w=1/[\s^2^(Fo^2^)+(0.0985P)^2^+4.3591P] where P=(Fo^2^+2Fc^2^)/3'
_refine_ls_weighting_scheme calc
_refine_ls_wR_factor_gt 0.1652
_refine_ls_wR_factor_ref 0.1737
_reflns_number_gt 5101
_reflns_number_total 5923
_reflns_threshold_expression >2sigma(I)
_cod_data_source_file 1267-2216.cff
_cod_data_source_block 4im
_cod_depositor_comments
;
The following automatic conversions were performed:

'_chemical_melting_point' value 'not measured' was changed to '?' -
the value is undefined or not given.

Automatic conversion script
Id: cif_fix_values 1569 2011-02-09 13:29:24Z adriana 
;
_cod_database_code 8102256

loop_
_symmetry_equiv_pos_as_xyz
'x, y, z'
'-x, -y, -z'

loop_
_atom_site_label
_atom_site_type_symbol
_atom_site_fract_x
_atom_site_fract_y
_atom_site_fract_z
_atom_site_U_iso_or_equiv
_atom_site_adp_type
_atom_site_occupancy
_atom_site_symmetry_multiplicity
_atom_site_calc_flag
_atom_site_refinement_flags
_atom_site_disorder_assembly
_atom_site_disorder_group
P1 P 0.53765(10) 0.73165(8) 0.20658(6) 0.0140(2) Uani 1 1 d . . .
P2 P 0.10637(9) 0.59265(8) 0.24804(6) 0.01301(19) Uani 1 1 d . . .
P3 P 0.60844(10) 0.34658(8) 0.41635(6) 0.0134(2) Uani 1 1 d . . .
P4 P 0.67669(10) 0.35450(9) 0.10680(6) 0.0149(2) Uani 1 1 d . . .
Al1 Al 0.37627(11) 0.55796(10) 0.10923(7) 0.0141(2) Uani 1 1 d . . .
Al2 Al 0.35993(11) 0.60873(10) 0.37979(7) 0.0140(2) Uani 1 1 d . . .
Al3 Al 0.79813(11) 0.48349(10) 0.25273(7) 0.0137(2) Uani 1 1 d . . .
O1 O 0.5648(3) 0.8683(2) 0.17122(19) 0.0227(5) Uani 1 1 d . . .
O2 O 0.6877(3) 0.6370(3) 0.2350(2) 0.0261(6) Uani 1 1 d . . .
O3 O 0.4577(3) 0.6853(3) 0.13033(19) 0.0256(6) Uani 1 1 d . . .
O4 O 0.4325(3) 0.7244(3) 0.29362(19) 0.0232(6) Uani 1 1 d . . .
O5 O 0.0384(3) 0.7274(3) 0.19782(19) 0.0240(6) Uani 1 1 d . . .
O6 O 0.9874(3) 0.5005(3) 0.27041(18) 0.0195(5) Uani 1 1 d . . .
O7 O 0.2324(3) 0.5240(3) 0.19136(18) 0.0216(5) Uani 1 1 d . . .
O8 O 0.1786(3) 0.5940(3) 0.34261(18) 0.0224(6) Uani 1 1 d . . .
O9 O 0.5605(4) 0.2239(3) 0.4055(2) 0.0317(7) Uani 1 1 d . . .
O10 O 0.4756(4) 0.4608(3) 0.3925(2) 0.0338(7) Uani 1 1 d . . .
O11 O 0.3381(4) 0.6629(3) 0.48268(19) 0.0312(7) Uani 1 1 d . . .
O12 O 0.7448(3) 0.3807(3) 0.35297(19) 0.0269(6) Uani 1 1 d . . .
O13 O 0.6972(4) 0.2108(3) 0.1359(2) 0.0305(6) Uani 1 1 d . . .
O14 O 0.2953(3) 0.5988(3) -0.00131(18) 0.0289(6) Uani 1 1 d . . .
O15 O 0.7885(3) 0.4150(3) 0.15638(19) 0.0260(6) Uani 1 1 d . . .
O16 O 0.5099(3) 0.4156(3) 0.1268(2) 0.0280(6) Uani 1 1 d . . .
N11 N 0.8628(4) 0.0530(4) -0.0886(2) 0.0300(8) Uani 1 1 d . . .
H11 H 0.8905 0.1215 -0.1230 0.036 Uiso 1 1 calc R . .
C12 C 0.7630(5) 0.0508(4) -0.0184(3) 0.0311(9) Uani 1 1 d . . .
H12 H 0.7113 0.1231 0.0018 0.037 Uiso 1 1 calc R . .
N13 N 0.7494(4) -0.0716(4) 0.0178(3) 0.0295(7) Uani 1 1 d . . .
H13 H 0.6912 -0.0971 0.0640 0.035 Uiso 1 1 calc R . .
C14 C 0.8433(5) -0.1520(4) -0.0303(3) 0.0270(8) Uani 1 1 d . . .
C15 C 0.9142(5) -0.0726(4) -0.0968(3) 0.0308(9) Uani 1 1 d . . .
H15 H 0.9850 -0.0985 -0.1403 0.037 Uiso 1 1 calc R . .
C16 C 0.8570(7) -0.2971(5) -0.0068(4) 0.0458(12) Uani 1 1 d . . .
H16A H 0.7906 -0.3228 0.0447 0.055 Uiso 1 1 calc R . .
H16B H 0.9616 -0.3354 0.0104 0.055 Uiso 1 1 calc R . .
H16C H 0.8278 -0.3262 -0.0605 0.055 Uiso 1 1 calc R . .
N21 N 0.6955(4) 0.0033(4) 0.3727(3) 0.0328(8) Uani 1 1 d . . .
H21 H 0.6473 0.0791 0.3759 0.039 Uiso 1 1 calc R . .
C22 C 0.7735(5) -0.0267(4) 0.3001(3) 0.0290(9) Uani 1 1 d . . .
H22 H 0.7847 0.0304 0.2433 0.035 Uiso 1 1 calc R . .
N23 N 0.8335(4) -0.1519(3) 0.3213(2) 0.0266(7) Uani 1 1 d . . .
H23 H 0.8900 -0.1932 0.2849 0.032 Uiso 1 1 calc R . .
C24 C 0.7906(5) -0.2057(4) 0.4115(3) 0.0288(9) Uani 1 1 d . . .
C25 C 0.7044(6) -0.1068(5) 0.4421(3) 0.0354(10) Uani 1 1 d . . .
H25 H 0.6585 -0.1124 0.5007 0.042 Uiso 1 1 calc R . .
C26 C 0.8389(7) -0.3449(5) 0.4583(4) 0.0482(13) Uani 1 1 d . . .
H26A H 0.9005 -0.3892 0.4160 0.058 Uiso 1 1 calc R . .
H26B H 0.7492 -0.3848 0.4754 0.058 Uiso 1 1 calc R . .
H26C H 0.8979 -0.3503 0.5137 0.058 Uiso 1 1 calc R . .
N31 N 0.3765(7) 0.1595(5) 0.2258(4) 0.0599(13) Uiso 1 1 d . . .
H31 H 0.4485 0.1844 0.1887 0.072 Uiso 1 1 calc R . .
C32 C 0.2664(6) 0.2351(5) 0.2555(4) 0.0420(11) Uiso 1 1 d . . .
H32 H 0.2516 0.3254 0.2395 0.050 Uiso 1 1 calc R . .
N33 N 0.1773(10) 0.1654(8) 0.3122(6) 0.094(2) Uiso 1 1 d . . .
H33 H 0.0970 0.1952 0.3406 0.112 Uiso 1 1 calc R . .
C34 C 0.2342(8) 0.0417(7) 0.3173(5) 0.0613(16) Uiso 1 1 d . . .
C35 C 0.3618(5) 0.0393(5) 0.2609(3) 0.0327(9) Uiso 1 1 d . . .
H35 H 0.4256 -0.0345 0.2498 0.039 Uiso 1 1 calc R . .
C36 C 0.1583(14) -0.0540(11) 0.3791(9) 0.122(4) Uiso 1 1 d . . .
H36A H 0.0700 -0.0107 0.4066 0.146 Uiso 1 1 calc R . .
H36B H 0.2285 -0.1036 0.4279 0.146 Uiso 1 1 calc R . .
H36C H 0.1260 -0.1111 0.3439 0.146 Uiso 1 1 calc R . .

loop_
_atom_site_aniso_label
_atom_site_aniso_U_11
_atom_site_aniso_U_22
_atom_site_aniso_U_33
_atom_site_aniso_U_23
_atom_site_aniso_U_13
_atom_site_aniso_U_12
P1 0.0134(4) 0.0140(4) 0.0144(4) -0.0021(3) 0.0012(3) -0.0033(3)
P2 0.0102(4) 0.0165(4) 0.0123(4) -0.0031(3) 0.0016(3) -0.0025(3)
P3 0.0156(4) 0.0139(4) 0.0112(4) -0.0042(3) 0.0025(3) -0.0023(3)
P4 0.0152(4) 0.0169(4) 0.0124(4) -0.0048(3) -0.0001(3) 0.0001(3)
Al1 0.0125(5) 0.0182(5) 0.0118(5) -0.0050(4) 0.0014(3) -0.0014(4)
Al2 0.0125(5) 0.0180(5) 0.0110(5) -0.0031(4) 0.0005(3) -0.0014(4)
Al3 0.0110(4) 0.0180(5) 0.0124(5) -0.0037(4) 0.0005(3) -0.0033(4)
O1 0.0270(13) 0.0158(12) 0.0246(13) 0.0000(10) 0.0024(11) -0.0079(11)
O2 0.0164(12) 0.0236(14) 0.0358(16) -0.0048(12) -0.0018(11) 0.0015(11)
O3 0.0318(15) 0.0259(14) 0.0224(13) -0.0080(11) -0.0054(11) -0.0096(12)
O4 0.0260(13) 0.0227(13) 0.0204(13) -0.0044(10) 0.0090(10) -0.0049(11)
O5 0.0248(13) 0.0176(13) 0.0260(14) 0.0008(10) 0.0024(11) -0.0007(11)
O6 0.0122(11) 0.0235(13) 0.0233(13) -0.0043(10) 0.0003(9) -0.0059(10)
O7 0.0177(12) 0.0263(14) 0.0205(13) -0.0075(10) 0.0091(10) -0.0014(10)
O8 0.0170(12) 0.0364(15) 0.0167(12) -0.0084(11) -0.0008(9) -0.0093(11)
O9 0.0355(16) 0.0203(14) 0.0452(18) -0.0152(13) 0.0083(13) -0.0117(12)
O10 0.0290(15) 0.0242(15) 0.0413(18) -0.0011(13) 0.0014(13) 0.0068(12)
O11 0.0338(16) 0.0467(18) 0.0152(13) -0.0125(12) -0.0006(11) -0.0044(14)
O12 0.0247(14) 0.0342(15) 0.0200(13) -0.0006(11) 0.0095(11) -0.0087(12)
O13 0.0320(15) 0.0186(13) 0.0385(17) -0.0062(12) 0.0046(13) 0.0019(12)
O14 0.0284(14) 0.0480(18) 0.0119(12) -0.0059(12) -0.0014(10) -0.0118(13)
O15 0.0261(14) 0.0386(16) 0.0180(13) -0.0134(12) -0.0014(10) -0.0084(12)
O16 0.0176(13) 0.0236(14) 0.0413(17) -0.0088(12) 0.0070(12) 0.0018(11)
N11 0.0370(19) 0.0275(18) 0.0251(17) 0.0007(14) 0.0038(14) -0.0131(15)
C12 0.038(2) 0.027(2) 0.028(2) -0.0055(17) 0.0043(17) -0.0048(18)
N13 0.0328(18) 0.0287(18) 0.0261(17) -0.0033(14) 0.0074(14) -0.0072(15)
C14 0.031(2) 0.027(2) 0.0231(19) -0.0035(15) 0.0008(15) -0.0074(17)
C15 0.036(2) 0.032(2) 0.024(2) -0.0045(16) 0.0057(17) -0.0063(18)
C16 0.067(4) 0.026(2) 0.043(3) -0.005(2) 0.004(3) -0.011(2)
N21 0.0335(19) 0.0255(18) 0.040(2) -0.0135(16) 0.0003(16) 0.0016(15)
C22 0.029(2) 0.025(2) 0.033(2) -0.0048(16) -0.0024(16) -0.0039(17)
N23 0.0299(17) 0.0245(17) 0.0251(17) -0.0063(13) 0.0042(13) -0.0026(14)
C24 0.036(2) 0.025(2) 0.025(2) -0.0054(16) 0.0053(16) -0.0074(17)
C25 0.042(3) 0.032(2) 0.032(2) -0.0124(18) 0.0094(19) -0.003(2)
C26 0.072(4) 0.028(2) 0.038(3) 0.002(2) 0.016(3) -0.003(2)

loop_
_atom_type_symbol
_atom_type_description
_atom_type_scat_dispersion_real
_atom_type_scat_dispersion_imag
_atom_type_scat_source
O O 0.0106 0.0060 'International Tables Vol C Tables 4.2.6.8 and 6.1.1.4'
Al Al 0.0645 0.0514 'International Tables Vol C Tables 4.2.6.8 and 6.1.1.4'
P P 0.1023 0.0942 'International Tables Vol C Tables 4.2.6.8 and 6.1.1.4'
C C 0.0033 0.0016 'International Tables Vol C Tables 4.2.6.8 and 6.1.1.4'
N N 0.0061 0.0033 'International Tables Vol C Tables 4.2.6.8 and 6.1.1.4'
H H 0.0000 0.0000 'International Tables Vol C Tables 4.2.6.8 and 6.1.1.4'

loop_
_geom_angle_atom_site_label_1
_geom_angle_atom_site_label_2
_geom_angle_atom_site_label_3
_geom_angle
_geom_angle_site_symmetry_1
_geom_angle_site_symmetry_3
_geom_angle_publ_flag
O1 P1 O2 112.16(16) . . ?
O1 P1 O3 110.40(16) . . ?
O2 P1 O3 108.07(16) . . ?
O1 P1 O4 109.78(16) . . ?
O2 P1 O4 107.96(16) . . ?
O3 P1 O4 108.36(16) . . ?
O5 P2 O6 113.17(15) . 1_455 ?
O5 P2 O8 110.97(16) . . ?
O6 P2 O8 106.43(15) 1_455 . ?
O5 P2 O7 113.56(16) . . ?
O6 P2 O7 104.74(15) 1_455 . ?
O8 P2 O7 107.47(15) . . ?
O9 P3 O10 110.99(19) . . ?
O9 P3 O11 111.46(19) . 2_666 ?
O10 P3 O11 108.00(18) . 2_666 ?
O9 P3 O12 112.37(17) . . ?
O10 P3 O12 107.82(17) . . ?
O11 P3 O12 105.95(17) 2_666 . ?
O13 P4 O14 112.31(18) . 2_665 ?
O13 P4 O15 113.43(18) . . ?
O14 P4 O15 105.13(16) 2_665 . ?
O13 P4 O16 110.40(17) . . ?
O14 P4 O16 107.11(17) 2_665 . ?
O15 P4 O16 108.11(16) . . ?
O14 Al1 O3 109.97(15) . . ?
O14 Al1 O16 112.70(16) . . ?
O3 Al1 O16 110.90(15) . . ?
O14 Al1 O7 108.66(14) . . ?
O3 Al1 O7 109.77(14) . . ?
O16 Al1 O7 104.67(14) . . ?
O10 Al2 O11 112.73(17) . . ?
O10 Al2 O8 108.15(16) . . ?
O11 Al2 O8 108.20(14) . . ?
O10 Al2 O4 110.47(15) . . ?
O11 Al2 O4 109.29(15) . . ?
O8 Al2 O4 107.84(14) . . ?
O15 Al3 O2 111.08(15) . . ?
O15 Al3 O12 109.92(15) . . ?
O2 Al3 O12 112.05(15) . . ?
O15 Al3 O6 109.61(14) . . ?
O2 Al3 O6 107.40(14) . . ?
O12 Al3 O6 106.63(14) . . ?
P1 O2 Al3 152.0(2) . . ?
P1 O3 Al1 143.2(2) . . ?
P1 O4 Al2 139.74(18) . . ?
P2 O6 Al3 144.80(18) 1_655 . ?
P2 O7 Al1 141.04(19) . . ?
P2 O8 Al2 135.35(17) . . ?
P3 O10 Al2 164.4(2) . . ?
P3 O11 Al2 149.6(2) 2_666 . ?
P3 O12 Al3 144.4(2) . . ?
P4 O14 Al1 145.6(2) 2_665 . ?
P4 O15 Al3 140.62(19) . . ?
P4 O16 Al1 145.0(2) . . ?
C12 N11 C15 108.5(4) . . ?
C12 N11 H11 125.8 . . ?
C15 N11 H11 125.8 . . ?
N13 C12 N11 108.5(4) . . ?
N13 C12 H12 125.8 . . ?
N11 C12 H12 125.8 . . ?
C12 N13 C14 109.4(4) . . ?
C12 N13 H13 125.3 . . ?
C14 N13 H13 125.3 . . ?
C15 C14 N13 105.9(4) . . ?
C15 C14 C16 130.7(4) . . ?
N13 C14 C16 123.4(4) . . ?
C14 C15 N11 107.8(4) . . ?
C14 C15 H15 126.1 . . ?
N11 C15 H15 126.1 . . ?
C14 C16 H16A 109.5 . . ?
C14 C16 H16B 109.5 . . ?
H16A C16 H16B 109.5 . . ?
C14 C16 H16C 109.5 . . ?
H16A C16 H16C 109.5 . . ?
H16B C16 H16C 109.5 . . ?
C22 N21 C25 108.3(4) . . ?
C22 N21 H21 125.9 . . ?
C25 N21 H21 125.9 . . ?
N21 C22 N23 108.7(4) . . ?
N21 C22 H22 125.6 . . ?
N23 C22 H22 125.6 . . ?
C22 N23 C24 109.2(4) . . ?
C22 N23 H23 125.4 . . ?
C24 N23 H23 125.4 . . ?
C25 C24 N23 105.2(4) . . ?
C25 C24 C26 131.2(4) . . ?
N23 C24 C26 123.6(4) . . ?
C24 C25 N21 108.6(4) . . ?
C24 C25 H25 125.7 . . ?
N21 C25 H25 125.7 . . ?
C24 C26 H26A 109.5 . . ?
C24 C26 H26B 109.5 . . ?
H26A C26 H26B 109.5 . . ?
C24 C26 H26C 109.5 . . ?
H26A C26 H26C 109.5 . . ?
H26B C26 H26C 109.5 . . ?
C32 N31 C35 109.1(5) . . ?
C32 N31 H31 125.5 . . ?
C35 N31 H31 125.5 . . ?
N31 C32 N33 109.9(6) . . ?
N31 C32 H32 125.1 . . ?
N33 C32 H32 125.1 . . ?
C34 N33 C32 107.5(7) . . ?
C34 N33 H33 126.3 . . ?
C32 N33 H33 126.3 . . ?
N33 C34 C35 106.5(7) . . ?
N33 C34 C36 117.4(8) . . ?
C35 C34 C36 136.0(8) . . ?
N31 C35 C34 107.1(5) . . ?
N31 C35 H35 126.5 . . ?
C34 C35 H35 126.5 . . ?
C34 C36 H36A 109.5 . . ?
C34 C36 H36B 109.5 . . ?
H36A C36 H36B 109.5 . . ?
C34 C36 H36C 109.5 . . ?
H36A C36 H36C 109.5 . . ?
H36B C36 H36C 109.5 . . ?

loop_
_geom_bond_atom_site_label_1
_geom_bond_atom_site_label_2
_geom_bond_distance
_geom_bond_site_symmetry_2
_geom_bond_publ_flag
P1 O1 1.495(3) . ?
P1 O2 1.531(3) . ?
P1 O3 1.543(3) . ?
P1 O4 1.546(3) . ?
P2 O5 1.499(3) . ?
P2 O6 1.535(3) 1_455 ?
P2 O8 1.540(3) . ?
P2 O7 1.547(3) . ?
P3 O9 1.484(3) . ?
P3 O10 1.530(3) . ?
P3 O11 1.537(3) 2_666 ?
P3 O12 1.538(3) . ?
P4 O13 1.482(3) . ?
P4 O14 1.537(3) 2_665 ?
P4 O15 1.540(3) . ?
P4 O16 1.551(3) . ?
Al1 O14 1.720(3) . ?
Al1 O3 1.727(3) . ?
Al1 O16 1.736(3) . ?
Al1 O7 1.746(3) . ?
Al2 O10 1.707(3) . ?
Al2 O11 1.718(3) . ?
Al2 O8 1.745(3) . ?
Al2 O4 1.748(3) . ?
Al3 O15 1.731(3) . ?
Al3 O2 1.731(3) . ?
Al3 O12 1.732(3) . ?
Al3 O6 1.740(3) . ?
O6 P2 1.535(3) 1_655 ?
O11 P3 1.537(3) 2_666 ?
O14 P4 1.537(3) 2_665 ?
N11 C12 1.328(6) . ?
N11 C15 1.372(6) . ?
N11 H11 0.8600 . ?
C12 N13 1.323(6) . ?
C12 H12 0.9300 . ?
N13 C14 1.380(6) . ?
N13 H13 0.8600 . ?
C14 C15 1.354(6) . ?
C14 C16 1.498(6) . ?
C15 H15 0.9300 . ?
C16 H16A 0.9600 . ?
C16 H16B 0.9600 . ?
C16 H16C 0.9600 . ?
N21 C22 1.314(6) . ?
N21 C25 1.367(6) . ?
N21 H21 0.8600 . ?
C22 N23 1.325(5) . ?
C22 H22 0.9300 . ?
N23 C24 1.384(5) . ?
N23 H23 0.8600 . ?
C24 C25 1.346(6) . ?
C24 C26 1.490(6) . ?
C25 H25 0.9300 . ?
C26 H26A 0.9600 . ?
C26 H26B 0.9600 . ?
C26 H26C 0.9600 . ?
N31 C32 1.283(7) . ?
N31 C35 1.302(7) . ?
N31 H31 0.8600 . ?
C32 N33 1.320(9) . ?
C32 H32 0.9300 . ?
N33 C34 1.319(10) . ?
N33 H33 0.8600 . ?
C34 C35 1.374(8) . ?
C34 C36 1.448(13) . ?
C35 H35 0.9300 . ?
C36 H36A 0.9600 . ?
C36 H36B 0.9600 . ?
C36 H36C 0.9600 . ?
